data_7118346
loop_
_publ_author_name
'Majhi, Paresh Kumar'
'Chow, Keith C. F.'
'Hsieh, Tom H. H.'
'Bowes, Eric G.'
'Schnakenburg, Gregor'
'Kennepohl, Pierre'
'Streubel, Rainer'
'Gates, Derek P.'

_publ_section_title
;
 Even the normal is abnormal: N-heterocyclic carbene C(2) binding to a
 phosphaalkene without breaking the P[double bond, length as m-dash]C
 \p-bond.
;
_journal_issue 5
_journal_name_full 'Chemical communications (Cambridge, England)'
_journal_page_first 998
_journal_page_last 1001
_journal_paper_doi 10.1039/c5cc08181e
_journal_volume 52
_journal_year 2016
_chemical_formula_moiety '2(C27 H32 B N2 P), C4 H8 O'
_chemical_formula_sum 'C58 H72 B2 N4 O P2'
_chemical_formula_weight 924.75
_chemical_name_systematic
;
 ?
;
_space_group_crystal_system monoclinic
_space_group_IT_number 15
_space_group_name_Hall '-C 2yc'
_space_group_name_H-M_alt 'C 1 2/c 1'
_symmetry_space_group_name_Hall '-C 2yc'
_symmetry_space_group_name_H-M 'C 1 2/c 1'
_atom_sites_solution_hydrogens mixed
_audit_creation_method SHELXL-2013
_audit_update_record
;
2015-09-28 deposited with the CCDC.
2015-11-16 downloaded from the CCDC.
;
_cell_angle_alpha 90
_cell_angle_beta 108.32(1)
_cell_angle_gamma 90
_cell_formula_units_Z 4
_cell_length_a 25.984(2)
_cell_length_b 9.734(1)
_cell_length_c 21.550(2)
_cell_measurement_reflns_used 2990
_cell_measurement_temperature 123(2)
_cell_measurement_theta_max 27.49
_cell_measurement_theta_min 2.83
_cell_volume 5174.3(9)
_computing_cell_refinement 'STOE X-AREA'
_computing_data_collection 'STOE X-AREA'
_computing_data_reduction 'STOE X-RED'
_computing_structure_refinement 'SHELXL-2013 (Sheldrick, 2013)'
_computing_structure_solution 'SHELXS-2013 (Sheldrick, 2013)'
_diffrn_ambient_temperature 123(2)
_diffrn_measured_fraction_theta_full 0.998
_diffrn_measured_fraction_theta_max 0.998
_diffrn_measurement_device_type 'STOE IPDS2T'
_diffrn_measurement_method 'fine slicing \f and \w scans'
_diffrn_radiation_type MoK\a
_diffrn_radiation_wavelength 0.71073
_diffrn_reflns_av_unetI/netI 0.3540
_diffrn_reflns_laue_measured_fraction_full 0.998
_diffrn_reflns_laue_measured_fraction_max 0.998
_diffrn_reflns_limit_h_max 31
_diffrn_reflns_limit_h_min -31
_diffrn_reflns_limit_k_max 11
_diffrn_reflns_limit_k_min -11
_diffrn_reflns_limit_l_max 25
_diffrn_reflns_limit_l_min -21
_diffrn_reflns_number 33319
_diffrn_reflns_point_group_measured_fraction_full 0.998
_diffrn_reflns_point_group_measured_fraction_max 0.998
_diffrn_reflns_theta_full 25.242
_diffrn_reflns_theta_max 25.249
_diffrn_reflns_theta_min 2.960
_exptl_absorpt_coefficient_mu 0.128
_exptl_absorpt_correction_T_max 0.9124
_exptl_absorpt_correction_T_min 0.7027
_exptl_absorpt_correction_type numerical
_exptl_absorpt_process_details 'STOE XRed (TwinAbs, V1.44)'
_exptl_crystal_colour colourless
_exptl_crystal_density_diffrn 1.187
_exptl_crystal_description plate
_exptl_crystal_F_000 1984
_exptl_crystal_size_max 0.15
_exptl_crystal_size_mid 0.09
_exptl_crystal_size_min 0.03
_refine_diff_density_max 0.468
_refine_diff_density_min -0.322
_refine_diff_density_rms 0.061
_refine_ls_extinction_method none
_refine_ls_goodness_of_fit_ref 0.754
_refine_ls_hydrogen_treatment mixed
_refine_ls_matrix_type full
_refine_ls_number_parameters 340
_refine_ls_number_reflns 33319
_refine_ls_number_restraints 58
_refine_ls_restrained_S_all 0.755
_refine_ls_R_factor_all 0.2228
_refine_ls_R_factor_gt 0.0776
_refine_ls_shift/su_max 0.001
_refine_ls_shift/su_mean 0.000
_refine_ls_structure_factor_coef Fsqd
_refine_ls_weighting_details
;
 w=1/[\s^2^(Fo^2^)+(0.0461P)^2^]
 where P=(Fo^2^+2Fc^2^)/3
;
_refine_ls_weighting_scheme calc
_refine_ls_wR_factor_gt 0.1453
_refine_ls_wR_factor_ref 0.1936
_reflns_Friedel_coverage 0.000
_reflns_number_gt 10263
_reflns_number_total 33319
_reflns_threshold_expression 'I > 2\s(I)'
_cod_data_source_file c5cc08181e2.cif
_cod_data_source_block 2547
_cod_depositor_comments
;
The following automatic conversions were performed:

'_exptl_absorpt_correction_type' value 'Numerical' changed to
'numerical' according to
/usr/data/users/saulius/crontab/automatic-downloads/rss-feeds/RSC/lib/dictionaries/cif_core.dic
dictionary named 'cif_core.dic' version 2.4.2 from 2011-04-26.

Automatic conversion script
Id: cif_fix_values 4268 2015-11-12 08:31:59Z antanas 
;
_cod_original_cell_volume 5174.2(1)
_cod_database_code 7118346
_shelx_space_group_comment
;
The symmetry employed for this shelxl refinement is uniquely defined
by the following loop, which should always be used as a source of
symmetry information in preference to the above space-group names.
They are only intended as comments.
;
_shelx_estimated_absorpt_t_min 0.981
_shelx_estimated_absorpt_t_max 0.996
_shelxl_version_number 2013-2

loop_
_space_group_symop_operation_xyz
'x, y, z'
'-x, y, -z+1/2'
'x+1/2, y+1/2, z'
'-x+1/2, y+1/2, -z+1/2'
'-x, -y, -z'
'x, -y, z-1/2'
'-x+1/2, -y+1/2, -z'
'x+1/2, -y+1/2, z-1/2'

loop_
_atom_site_label
_atom_site_type_symbol
_atom_site_fract_x
_atom_site_fract_y
_atom_site_fract_z
_atom_site_U_iso_or_equiv
_atom_site_adp_type
_atom_site_occupancy
_atom_site_site_symmetry_order
_atom_site_calc_flag
_atom_site_refinement_flags_posn
_atom_site_refinement_flags_adp
_atom_site_refinement_flags_occupancy
_atom_site_disorder_assembly
_atom_site_disorder_group
C1 C 0.3298(3) 0.1757(7) 0.4159(3) 0.0277(16) Uani 1 1 d . . . . .
C2 C 0.3027(3) 0.0967(7) 0.5002(3) 0.0315(18) Uani 1 1 d . . . . .
C3 C 0.2940(3) 0.0722(7) 0.3938(3) 0.0284(16) Uani 1 1 d . . . . .
H3A H 0.2816 0.0388 0.3501 0.034 Uiso 1 1 calc R U . . .
C4 C 0.3671(3) 0.2937(8) 0.5255(3) 0.043(2) Uani 1 1 d . . . . .
H4A H 0.3583 0.3841 0.5049 0.052 Uiso 1 1 calc R U . . .
H4B H 0.4056 0.2739 0.5334 0.052 Uiso 1 1 calc R U . . .
H4C H 0.3594 0.2935 0.5672 0.052 Uiso 1 1 calc R U . . .
C5 C 0.2407(3) -0.0899(8) 0.4406(4) 0.041(2) Uani 1 1 d . . . . .
H5A H 0.2190 -0.0721 0.4697 0.049 Uiso 1 1 calc R U . . .
H5B H 0.2611 -0.1755 0.4537 0.049 Uiso 1 1 calc R U . . .
H5C H 0.2166 -0.0983 0.3955 0.049 Uiso 1 1 calc R U . . .
C6 C 0.3374(3) 0.2381(7) 0.2889(3) 0.0281(17) Uani 1 1 d . . . . .
H6A H 0.3495 0.1405 0.2892 0.034 Uiso 1 1 calc R U . . .
C7 C 0.2756(3) 0.2455(7) 0.2550(3) 0.0268(16) Uani 1 1 d . . . . .
C8 C 0.2559(3) 0.1760(7) 0.1944(3) 0.0283(17) Uani 1 1 d . . . . .
H8A H 0.2799 0.1246 0.1780 0.034 Uiso 1 1 calc R U . . .
C9 C 0.2010(3) 0.1839(8) 0.1592(3) 0.0328(18) Uani 1 1 d . . . . .
H9A H 0.1874 0.1369 0.1187 0.039 Uiso 1 1 calc R U . . .
C10 C 0.1664(3) 0.2584(7) 0.1823(3) 0.0329(18) Uani 1 1 d . . . . .
H10A H 0.1290 0.2634 0.1576 0.040 Uiso 1 1 calc R U . . .
C11 C 0.1854(3) 0.3272(7) 0.2420(3) 0.0328(18) Uani 1 1 d . . . . .
H11A H 0.1614 0.3792 0.2582 0.039 Uiso 1 1 calc R U . . .
C12 C 0.2404(3) 0.3182(7) 0.2774(3) 0.0299(17) Uani 1 1 d . . . . .
H12A H 0.2536 0.3641 0.3182 0.036 Uiso 1 1 calc R U . . .
C13 C 0.3661(3) 0.3240(8) 0.2518(3) 0.0339(18) Uani 1 1 d . . . . .
C14 C 0.4086(3) 0.2698(9) 0.2335(4) 0.047(2) Uani 1 1 d . . . . .
H14A H 0.4199 0.1779 0.2452 0.057 Uiso 1 1 calc R U . . .
C15 C 0.4346(4) 0.3471(11) 0.1987(4) 0.059(3) Uani 1 1 d . . . . .
H15A H 0.4634 0.3079 0.1865 0.070 Uiso 1 1 calc R U . . .
C16 C 0.4191(4) 0.4802(10) 0.1817(4) 0.054(2) Uani 1 1 d . . . . .
H16A H 0.4372 0.5333 0.1579 0.065 Uiso 1 1 calc R U . . .
C17 C 0.3770(3) 0.5360(9) 0.1996(4) 0.044(2) Uani 1 1 d . . . . .
H17A H 0.3660 0.6280 0.1880 0.053 Uiso 1 1 calc R U . . .
C18 C 0.3506(3) 0.4584(8) 0.2344(3) 0.0353(19) Uani 1 1 d . . . . .
H18A H 0.3217 0.4979 0.2464 0.042 Uiso 1 1 calc R U . . .
C19 C 0.4326(3) 0.2716(7) 0.4032(3) 0.0229(15) Uani 1 1 d . . . . .
C20 C 0.4581(3) 0.1420(7) 0.4149(3) 0.0276(17) Uani 1 1 d . . . . .
C21 C 0.5146(3) 0.1343(7) 0.4372(3) 0.0309(18) Uani 1 1 d . . . . .
H21A H 0.5314 0.0465 0.4436 0.037 Uiso 1 1 calc R U . . .
C22 C 0.5470(3) 0.2506(8) 0.4502(3) 0.0313(17) Uani 1 1 d . . . . .
C23 C 0.5219(3) 0.3770(7) 0.4383(3) 0.0281(17) Uani 1 1 d . . . . .
H23A H 0.5437 0.4575 0.4459 0.034 Uiso 1 1 calc R U . . .
C24 C 0.4655(3) 0.3906(7) 0.4152(3) 0.0267(16) Uani 1 1 d . . . . .
C25 C 0.4275(3) 0.0075(7) 0.4021(4) 0.039(2) Uani 1 1 d . . . . .
H25A H 0.4019 0.0076 0.3576 0.047 Uiso 1 1 calc R U . . .
H25B H 0.4075 -0.0038 0.4335 0.047 Uiso 1 1 calc R U . . .
H25C H 0.4532 -0.0685 0.4069 0.047 Uiso 1 1 calc R U . . .
C26 C 0.6083(3) 0.2394(8) 0.4737(4) 0.0392(19) Uani 1 1 d . . . . .
H26A H 0.6197 0.1726 0.4467 0.047 Uiso 1 1 calc R U . . .
H26B H 0.6205 0.2090 0.5194 0.047 Uiso 1 1 calc R U . . .
H26C H 0.6241 0.3293 0.4703 0.047 Uiso 1 1 calc R U . . .
C27 C 0.4424(3) 0.5332(7) 0.3998(3) 0.0344(19) Uani 1 1 d . . . . .
H27C H 0.4715 0.6010 0.4150 0.041 Uiso 1 1 calc R U . . .
H27B H 0.4151 0.5488 0.4218 0.041 Uiso 1 1 calc R U . . .
H27A H 0.4254 0.5426 0.3524 0.041 Uiso 1 1 calc R U . . .
B B 0.2950(5) 0.0741(11) 0.5707(5) 0.043(2) Uani 1 1 d . . . . .
H28 H 0.308(3) 0.160(7) 0.601(4) 0.051 Uiso 1 1 d . U . . .
H29 H 0.252(3) 0.054(7) 0.567(4) 0.051 Uiso 1 1 d . U . . .
H30 H 0.319(3) -0.012(7) 0.595(4) 0.051 Uiso 1 1 d . U . . .
N1 N 0.3341(2) 0.1883(6) 0.4823(2) 0.0295(14) Uani 1 1 d . . . . .
N2 N 0.2784(2) 0.0238(6) 0.4450(3) 0.0300(14) Uani 1 1 d . . . . .
P P 0.35849(8) 0.3043(2) 0.37521(8) 0.0252(4) Uani 1 1 d . . . . .
O O 0.4792(5) 0.1807(12) 0.6686(5) 0.055(3) Uani 0.5 1 d . U P A -1
C28 C 0.5240(8) 0.222(2) 0.7208(8) 0.060(5) Uani 0.5 1 d D U P A -1
H28A H 0.5293 0.3226 0.7177 0.072 Uiso 0.5 1 calc R U P A -1
H28B H 0.5570 0.1756 0.7177 0.072 Uiso 0.5 1 calc R U P A -1
C29 C 0.5170(10) 0.191(3) 0.7834(10) 0.080(6) Uani 0.5 1 d D U P A -1
H29A H 0.5073 0.2743 0.8037 0.096 Uiso 0.5 1 calc R U P A -1
H29B H 0.5502 0.1501 0.8139 0.096 Uiso 0.5 1 calc R U P A -1
C30 C 0.4710(8) 0.0893(19) 0.7649(8) 0.064(5) Uani 0.5 1 d D U P A -1
H30A H 0.4816 0.0031 0.7901 0.077 Uiso 0.5 1 calc R U P A -1
H30B H 0.4387 0.1276 0.7737 0.077 Uiso 0.5 1 calc R U P A -1
C31 C 0.4595(8) 0.0632(18) 0.6942(8) 0.059(5) Uani 0.5 1 d D U P A -1
H31A H 0.4782 -0.0212 0.6872 0.071 Uiso 0.5 1 calc R U P A -1
H31B H 0.4200 0.0518 0.6725 0.071 Uiso 0.5 1 calc R U P A -1

loop_
_atom_site_aniso_label
_atom_site_aniso_U_11
_atom_site_aniso_U_22
_atom_site_aniso_U_33
_atom_site_aniso_U_23
_atom_site_aniso_U_13
_atom_site_aniso_U_12
C1 0.024(4) 0.040(4) 0.020(3) 0.000(3) 0.007(3) 0.003(3)
C2 0.035(5) 0.035(4) 0.026(4) 0.002(3) 0.011(3) 0.009(4)
C3 0.022(4) 0.041(4) 0.024(4) -0.002(3) 0.009(3) -0.002(3)
C4 0.052(5) 0.052(5) 0.021(4) -0.007(4) 0.007(3) -0.007(4)
C5 0.039(5) 0.052(5) 0.035(4) 0.004(4) 0.017(4) -0.009(4)
C6 0.027(4) 0.038(4) 0.017(3) -0.004(3) 0.004(3) 0.005(3)
C7 0.029(4) 0.031(4) 0.018(3) 0.002(3) 0.004(3) 0.000(3)
C8 0.035(4) 0.028(4) 0.021(3) 0.002(3) 0.007(3) 0.002(3)
C9 0.039(4) 0.033(4) 0.021(3) 0.003(3) 0.000(3) 0.001(4)
C10 0.026(4) 0.033(4) 0.033(4) 0.003(3) 0.000(3) 0.001(3)
C11 0.030(4) 0.028(4) 0.039(4) 0.001(3) 0.010(3) 0.005(3)
C12 0.030(4) 0.038(4) 0.020(3) 0.000(3) 0.005(3) 0.000(4)
C13 0.026(4) 0.056(5) 0.017(3) -0.003(3) 0.002(3) 0.003(4)
C14 0.038(5) 0.069(6) 0.036(4) 0.006(4) 0.013(4) 0.011(5)
C15 0.035(5) 0.112(8) 0.035(4) 0.008(5) 0.020(4) 0.009(5)
C16 0.045(6) 0.091(7) 0.031(4) 0.006(5) 0.016(4) -0.012(6)
C17 0.042(5) 0.065(6) 0.027(4) 0.000(4) 0.012(4) -0.014(4)
C18 0.032(5) 0.052(5) 0.023(4) -0.008(3) 0.010(3) -0.006(4)
C19 0.022(4) 0.032(4) 0.017(3) 0.000(3) 0.008(3) 0.003(3)
C20 0.030(4) 0.026(4) 0.022(4) 0.002(3) 0.002(3) -0.003(3)
C21 0.028(4) 0.034(4) 0.027(4) 0.004(3) 0.005(3) 0.006(3)
C22 0.025(4) 0.041(4) 0.026(4) 0.004(3) 0.005(3) 0.001(4)
C23 0.025(4) 0.033(4) 0.025(4) -0.001(3) 0.006(3) -0.009(3)
C24 0.034(4) 0.030(4) 0.016(3) 0.002(3) 0.008(3) 0.001(3)
C25 0.034(5) 0.029(4) 0.046(5) 0.009(3) 0.000(4) -0.001(4)
C26 0.025(4) 0.044(5) 0.048(5) 0.003(4) 0.009(3) 0.000(4)
C27 0.035(5) 0.031(4) 0.030(4) -0.004(3) 0.000(3) -0.001(3)
B 0.048(7) 0.058(6) 0.028(5) 0.005(4) 0.020(5) 0.002(5)
N1 0.031(3) 0.036(3) 0.019(3) 0.000(3) 0.005(2) -0.001(3)
N2 0.031(4) 0.037(3) 0.024(3) 0.002(3) 0.011(3) -0.002(3)
P 0.0223(10) 0.0345(10) 0.0181(8) -0.0012(8) 0.0054(7) 0.0010(9)
O 0.062(8) 0.055(7) 0.041(7) -0.001(6) 0.008(6) -0.009(7)
C28 0.047(11) 0.080(13) 0.046(10) 0.004(9) 0.006(9) -0.004(10)
C29 0.076(14) 0.100(14) 0.057(11) -0.014(12) 0.009(11) -0.028(13)
C30 0.070(13) 0.067(11) 0.057(10) -0.005(9) 0.023(9) -0.017(10)
C31 0.064(12) 0.056(10) 0.059(11) -0.007(8) 0.022(9) -0.018(9)

loop_
_atom_type_symbol
_atom_type_description
_atom_type_scat_dispersion_real
_atom_type_scat_dispersion_imag
_atom_type_scat_source
C C 0.0033 0.0016 'International Tables Vol C Tables 4.2.6.8 and 6.1.1.4'
H H 0.0000 0.0000 'International Tables Vol C Tables 4.2.6.8 and 6.1.1.4'
B B 0.0013 0.0007 'International Tables Vol C Tables 4.2.6.8 and 6.1.1.4'
N N 0.0061 0.0033 'International Tables Vol C Tables 4.2.6.8 and 6.1.1.4'
O O 0.0106 0.0060 'International Tables Vol C Tables 4.2.6.8 and 6.1.1.4'
P P 0.1023 0.0942 'International Tables Vol C Tables 4.2.6.8 and 6.1.1.4'

loop_
_geom_angle_atom_site_label_1
_geom_angle_atom_site_label_2
_geom_angle_atom_site_label_3
_geom_angle
C3 C1 N1 104.4(6)
C3 C1 P 133.2(5)
N1 C1 P 121.2(5)
N1 C2 N2 104.7(6)
N1 C2 B 128.9(7)
N2 C2 B 126.4(7)
C1 C3 N2 108.4(6)
C1 C3 H3A 125.8
N2 C3 H3A 125.8
N1 C4 H4A 109.5
N1 C4 H4B 109.5
H4A C4 H4B 109.5
N1 C4 H4C 109.5
H4A C4 H4C 109.5
H4B C4 H4C 109.5
N2 C5 H5A 109.5
N2 C5 H5B 109.5
H5A C5 H5B 109.5
N2 C5 H5C 109.5
H5A C5 H5C 109.5
H5B C5 H5C 109.5
C13 C6 C7 109.8(5)
C13 C6 P 107.2(5)
C7 C6 P 112.8(5)
C13 C6 H6A 109.0
C7 C6 H6A 109.0
P C6 H6A 109.0
C12 C7 C8 119.1(6)
C12 C7 C6 125.0(6)
C8 C7 C6 115.7(6)
C9 C8 C7 119.2(7)
C9 C8 H8A 120.4
C7 C8 H8A 120.4
C10 C9 C8 120.7(7)
C10 C9 H9A 119.7
C8 C9 H9A 119.7
C9 C10 C11 120.5(7)
C9 C10 H10A 119.7
C11 C10 H10A 119.7
C10 C11 C12 118.6(7)
C10 C11 H11A 120.7
C12 C11 H11A 120.7
C7 C12 C11 121.8(7)
C7 C12 H12A 119.1
C11 C12 H12A 119.1
C18 C13 C14 118.1(8)
C18 C13 C6 121.3(7)
C14 C13 C6 120.6(7)
C15 C14 C13 121.0(8)
C15 C14 H14A 119.5
C13 C14 H14A 119.5
C16 C15 C14 120.6(9)
C16 C15 H15A 119.7
C14 C15 H15A 119.7
C15 C16 C17 119.2(9)
C15 C16 H16A 120.4
C17 C16 H16A 120.4
C16 C17 C18 120.4(9)
C16 C17 H17A 119.8
C18 C17 H17A 119.8
C13 C18 C17 120.7(8)
C13 C18 H18A 119.7
C17 C18 H18A 119.7
C20 C19 C24 118.6(6)
C20 C19 P 126.3(5)
C24 C19 P 115.1(5)
C21 C20 C19 119.5(6)
C21 C20 C25 116.9(7)
C19 C20 C25 123.6(6)
C22 C21 C20 122.1(7)
C22 C21 H21A 118.9
C20 C21 H21A 118.9
C23 C22 C21 118.1(6)
C23 C22 C26 120.8(7)
C21 C22 C26 121.1(7)
C22 C23 C24 122.1(7)
C22 C23 H23A 118.9
C24 C23 H23A 118.9
C23 C24 C19 119.5(6)
C23 C24 C27 117.8(7)
C19 C24 C27 122.6(6)
C20 C25 H25A 109.5
C20 C25 H25B 109.5
H25A C25 H25B 109.5
C20 C25 H25C 109.5
H25A C25 H25C 109.5
H25B C25 H25C 109.5
C22 C26 H26A 109.5
C22 C26 H26B 109.5
H26A C26 H26B 109.5
C22 C26 H26C 109.5
H26A C26 H26C 109.5
H26B C26 H26C 109.5
C24 C27 H27C 109.5
C24 C27 H27B 109.5
H27C C27 H27B 109.5
C24 C27 H27A 109.5
H27C C27 H27A 109.5
H27B C27 H27A 109.5
C2 B H28 112(4)
C2 B H29 112(4)
H28 B H29 107(6)
C2 B H30 111(4)
H28 B H30 107(5)
H29 B H30 107(6)
C2 N1 C1 111.9(6)
C2 N1 C4 124.7(6)
C1 N1 C4 123.4(6)
C2 N2 C3 110.6(6)
C2 N2 C5 124.8(6)
C3 N2 C5 124.7(6)
C1 P C19 105.4(3)
C1 P C6 101.8(3)
C19 P C6 102.3(3)
C28 O C31 103.3(12)
O C28 C29 111.7(16)
O C28 H28A 109.3
C29 C28 H28A 109.3
O C28 H28B 109.3
C29 C28 H28B 109.3
H28A C28 H28B 107.9
C28 C29 C30 102.3(14)
C28 C29 H29A 111.3
C30 C29 H29A 111.3
C28 C29 H29B 111.3
C30 C29 H29B 111.3
H29A C29 H29B 109.2
C31 C30 C29 105.8(14)
C31 C30 H30A 110.6
C29 C30 H30A 110.6
C31 C30 H30B 110.6
C29 C30 H30B 110.6
H30A C30 H30B 108.7
O C31 C30 106.2(12)
O C31 H31A 110.5
C30 C31 H31A 110.5
O C31 H31B 110.5
C30 C31 H31B 110.5
H31A C31 H31B 108.7

loop_
_geom_bond_atom_site_label_1
_geom_bond_atom_site_label_2
_geom_bond_distance
C1 C3 1.352(9)
C1 N1 1.407(8)
C1 P 1.817(7)
C2 N1 1.343(9)
C2 N2 1.357(8)
C2 B 1.609(11)
C3 N2 1.374(9)
C3 H3A 0.9500
C4 N1 1.467(8)
C4 H4A 0.9800
C4 H4B 0.9800
C4 H4C 0.9800
C5 N2 1.462(9)
C5 H5A 0.9800
C5 H5B 0.9800
C5 H5C 0.9800
C6 C13 1.505(10)
C6 C7 1.542(9)
C6 P 1.881(6)
C6 H6A 1.0000
C7 C12 1.358(10)
C7 C8 1.416(8)
C8 C9 1.393(9)
C8 H8A 0.9500
C9 C10 1.365(11)
C9 H9A 0.9500
C10 C11 1.395(9)
C10 H10A 0.9500
C11 C12 1.395(9)
C11 H11A 0.9500
C12 H12A 0.9500
C13 C18 1.385(10)
C13 C14 1.388(11)
C14 C15 1.380(12)
C14 H14A 0.9500
C15 C16 1.371(12)
C15 H15A 0.9500
C16 C17 1.380(12)
C16 H16A 0.9500
C17 C18 1.388(11)
C17 H17A 0.9500
C18 H18A 0.9500
C19 C20 1.409(9)
C19 C24 1.414(9)
C19 P 1.857(7)
C20 C21 1.396(10)
C20 C25 1.511(9)
C21 C22 1.386(9)
C21 H21A 0.9500
C22 C23 1.378(9)
C22 C26 1.516(10)
C23 C24 1.399(10)
C23 H23A 0.9500
C24 C27 1.508(9)
C25 H25A 0.9800
C25 H25B 0.9800
C25 H25C 0.9800
C26 H26A 0.9800
C26 H26B 0.9800
C26 H26C 0.9800
C27 H27C 0.9800
C27 H27B 0.9800
C27 H27A 0.9800
B H28 1.05(7)
B H29 1.10(8)
B H30 1.07(7)
O C28 1.402(19)
O C31 1.43(2)
C28 C29 1.45(2)
C28 H28A 0.9900
C28 H28B 0.9900
C29 C30 1.507(19)
C29 H29A 0.9900
C29 H29B 0.9900
C30 C31 1.480(18)
C30 H30A 0.9900
C30 H30B 0.9900
C31 H31A 0.9900
C31 H31B 0.9900

loop_
_geom_torsion_atom_site_label_1
_geom_torsion_atom_site_label_2
_geom_torsion_atom_site_label_3
_geom_torsion_atom_site_label_4
_geom_torsion
N1 C1 C3 N2 -1.1(8)
P C1 C3 N2 -168.2(6)
C13 C6 C7 C12 -105.4(8)
P C6 C7 C12 14.1(10)
C13 C6 C7 C8 71.1(8)
P C6 C7 C8 -169.4(5)
C12 C7 C8 C9 0.0(10)
C6 C7 C8 C9 -176.7(6)
C7 C8 C9 C10 0.5(11)
C8 C9 C10 C11 -0.5(12)
C9 C10 C11 C12 0.0(11)
C8 C7 C12 C11 -0.5(11)
C6 C7 C12 C11 175.9(7)
C10 C11 C12 C7 0.5(11)
C7 C6 C13 C18 49.9(9)
P C6 C13 C18 -72.9(7)
C7 C6 C13 C14 -129.4(7)
P C6 C13 C14 107.7(7)
C18 C13 C14 C15 -0.3(11)
C6 C13 C14 C15 179.1(7)
C13 C14 C15 C16 0.3(13)
C14 C15 C16 C17 -0.2(13)
C15 C16 C17 C18 0.0(12)
C14 C13 C18 C17 0.1(10)
C6 C13 C18 C17 -179.3(7)
C16 C17 C18 C13 0.0(11)
C24 C19 C20 C21 -0.7(10)
P C19 C20 C21 -178.7(6)
C24 C19 C20 C25 -178.1(6)
P C19 C20 C25 3.9(10)
C19 C20 C21 C22 2.0(11)
C25 C20 C21 C22 179.5(7)
C20 C21 C22 C23 -2.4(11)
C20 C21 C22 C26 -179.4(7)
C21 C22 C23 C24 1.6(11)
C26 C22 C23 C24 178.6(7)
C22 C23 C24 C19 -0.4(10)
C22 C23 C24 C27 -176.2(7)
C20 C19 C24 C23 0.0(9)
P C19 C24 C23 178.2(5)
C20 C19 C24 C27 175.6(6)
P C19 C24 C27 -6.2(8)
N2 C2 N1 C1 0.5(8)
B C2 N1 C1 179.9(8)
N2 C2 N1 C4 177.8(6)
B C2 N1 C4 -2.8(12)
C3 C1 N1 C2 0.4(8)
P C1 N1 C2 169.4(5)
C3 C1 N1 C4 -177.0(6)
P C1 N1 C4 -8.0(9)
N1 C2 N2 C3 -1.2(8)
B C2 N2 C3 179.4(8)
N1 C2 N2 C5 179.2(6)
B C2 N2 C5 -0.2(12)
C1 C3 N2 C2 1.5(8)
C1 C3 N2 C5 -178.9(7)
C3 C1 P C19 -118.4(7)
N1 C1 P C19 76.3(6)
C3 C1 P C6 -11.9(8)
N1 C1 P C6 -177.2(5)
C20 C19 P C1 37.0(6)
C24 C19 P C1 -141.1(5)
C20 C19 P C6 -69.1(6)
C24 C19 P C6 112.8(5)
C13 C6 P C1 -171.4(5)
C7 C6 P C1 67.7(6)
C13 C6 P C19 -62.5(5)
C7 C6 P C19 176.6(5)
C31 O C28 C29 -31(2)
O C28 C29 C30 16(3)
C28 C29 C30 C31 5(3)
C28 O C31 C30 32.4(19)
C29 C30 C31 O -23(2)
